data_4003392
loop_
_publ_author_name
'Shao, Zhichao'
'Huang, Chao'
'Dang, Jian'
'Wu, Qiong'
'Liu, Yeye'
'Ding, Jie'
'Hou, Hongwei'

_publ_section_title
;
 Modulation of Magnetic Behavior and Hg2+ Removal by Solvent-Assisted
 Linker Exchange Based on a Water-Stable 3D MOF
;
_journal_issue 21
_journal_name_full 'Chemistry of Materials'
_journal_page_first 7979
_journal_paper_doi 10.1021/acs.chemmater.8b03621
_journal_volume 30
_journal_year 2018
_chemical_formula_sum 'C19 H24 N3 Ni1.5 O13'
_chemical_formula_weight 590.48
_space_group_IT_number 15
_space_group_name_Hall '-C 2yc'
_space_group_name_H-M_alt 'C 1 2/c 1'
_symmetry_cell_setting monoclinic
_symmetry_space_group_name_H-M 'C 1 2/c 1'
_atom_sites_solution_hydrogens geom
_atom_sites_solution_primary direct
_atom_sites_solution_secondary difmap
_audit_creation_method SHELXL-97
_cell_angle_alpha 90.00
_cell_angle_beta 131.263(12)
_cell_angle_gamma 90.00
_cell_formula_units_Z 8
_cell_length_a 28.710(11)
_cell_length_b 10.017(3)
_cell_length_c 22.795(6)
_cell_measurement_reflns_used 9903
_cell_measurement_temperature 273(2)
_cell_measurement_theta_max 27.54
_cell_measurement_theta_min 2.64
_cell_volume 4928(3)
_computing_cell_refinement 'Bruker SAINT'
_computing_data_collection 'Bruker D8 VENTURE'
_computing_data_reduction 'Bruker SAINT'
_computing_structure_refinement 'SHELXL-97 (Sheldrick, 1997)'
_computing_structure_solution 'SHELXS-97 (Sheldrick, 1990)'
_diffrn_ambient_temperature 273(2)
_diffrn_measured_fraction_theta_full 0.995
_diffrn_measured_fraction_theta_max 0.995
_diffrn_measurement_device_type 'Bruker D8 VENTURE PHOTON'
_diffrn_measurement_method '\f and \w scans'
_diffrn_radiation_monochromator graphite
_diffrn_radiation_source 'fine-focus sealed tube'
_diffrn_radiation_type MoK\a
_diffrn_radiation_wavelength 0.71073
_diffrn_reflns_av_R_equivalents 0.0449
_diffrn_reflns_av_sigmaI/netI 0.0240
_diffrn_reflns_limit_h_max 37
_diffrn_reflns_limit_h_min -37
_diffrn_reflns_limit_k_max 13
_diffrn_reflns_limit_k_min -13
_diffrn_reflns_limit_l_max 29
_diffrn_reflns_limit_l_min -29
_diffrn_reflns_number 52357
_diffrn_reflns_theta_full 27.49
_diffrn_reflns_theta_max 27.49
_diffrn_reflns_theta_min 2.23
_exptl_absorpt_coefficient_mu 1.229
_exptl_absorpt_correction_T_max 0.8974
_exptl_absorpt_correction_T_min 0.8665
_exptl_absorpt_correction_type multi-scan
_exptl_absorpt_process_details 'SADABS(Bruker 2000)'
_exptl_crystal_colour green
_exptl_crystal_density_diffrn 1.592
_exptl_crystal_density_method 'not measured'
_exptl_crystal_description Block
_exptl_crystal_F_000 2440
_exptl_crystal_size_max 0.12
_exptl_crystal_size_mid 0.11
_exptl_crystal_size_min 0.09
_refine_diff_density_max 2.145
_refine_diff_density_min -0.791
_refine_diff_density_rms 0.129
_refine_ls_extinction_method none
_refine_ls_goodness_of_fit_ref 1.034
_refine_ls_hydrogen_treatment mixed
_refine_ls_matrix_type full
_refine_ls_number_parameters 326
_refine_ls_number_reflns 5633
_refine_ls_number_restraints 36
_refine_ls_restrained_S_all 1.081
_refine_ls_R_factor_all 0.0598
_refine_ls_R_factor_gt 0.0493
_refine_ls_shift/su_max 0.000
_refine_ls_shift/su_mean 0.000
_refine_ls_structure_factor_coef Fsqd
_refine_ls_weighting_details 'calc w=1/[\s^2^(Fo^2^)+(0.1146P)^2^+13.8966P] where P=(Fo^2^+2Fc^2^)/3'
_refine_ls_weighting_scheme calc
_refine_ls_wR_factor_gt 0.1603
_refine_ls_wR_factor_ref 0.1697
_reflns_number_gt 4726
_reflns_number_total 5633
_reflns_threshold_expression >2sigma(I)
_cod_data_source_file cm8b03621_si_007.cif
_cod_data_source_block mo_180310c_0m
_cod_depositor_comments
;
The following automatic conversions were performed:

data item '_symmetry_cell_setting' value 'Monoclinic' was changed to
'monoclinic' in accordance with the
/home/saulius/struct/COD-crude-data/automatic-downloads/DataCite-retrospective/ACS/depositions/lib/dictionaries/cif_core.dic
dictionary named 'cif_core.dic' version 2.4.2 last updated on
2011-04-26.

Automatic conversion script
Id: cif_fix_values 6909 2019-04-08 15:41:33Z antanas 
;
_cod_original_sg_symbol_H-M 'C2/c  '
_cod_original_formula_sum 'C19 H24 N3 Ni1.50 O13'
_cod_database_code 4003392

loop_
_symmetry_equiv_pos_as_xyz
'x, y, z'
'-x, y, -z+1/2'
'x+1/2, y+1/2, z'
'-x+1/2, y+1/2, -z+1/2'
'-x, -y, -z'
'x, -y, z-1/2'
'-x+1/2, -y+1/2, -z'
'x+1/2, -y+1/2, z-1/2'

loop_
_atom_site_label
_atom_site_type_symbol
_atom_site_fract_x
_atom_site_fract_y
_atom_site_fract_z
_atom_site_U_iso_or_equiv
_atom_site_adp_type
_atom_site_occupancy
_atom_site_symmetry_multiplicity
_atom_site_calc_flag
_atom_site_refinement_flags
Ni1 Ni 0.7500 0.2500 0.5000 0.01670(17) Uani 1 2 d S
Ni2 Ni 0.677404(19) -0.15249(4) 0.57886(2) 0.01928(15) Uani 1 1 d .
O1 O 0.73142(12) 0.1192(2) 0.55331(14) 0.0240(5) Uani 1 1 d .
O2 O 0.69574(11) 0.4006(2) 0.49397(13) 0.0243(5) Uani 1 1 d .
O3 O 0.75045(11) 0.7256(2) 0.66729(14) 0.0261(5) Uani 1 1 d .
O4 O 0.66489(13) 0.6363(2) 0.56277(15) 0.0300(6) Uani 1 1 d .
O5 O 0.71692(12) 0.0272(2) 0.62896(14) 0.0251(5) Uani 1 1 d .
O6 O 0.62104(12) 0.3570(3) 0.49708(16) 0.0345(6) Uani 1 1 d .
O13 O 0.6610(3) 0.6380(4) 0.4105(3) 0.0866(15) Uani 1 1 d GU
N1 N 0.33065(13) 0.1744(3) 0.10685(16) 0.0216(5) Uani 1 1 d .
O7 O 0.71429(17) -0.1569(3) 0.5255(2) 0.0448(7) Uani 1 1 d .
H7A H 0.6980 -0.2209 0.4930 0.067 Uiso 1 1 d R
H7B H 0.7526 -0.1765 0.5591 0.067 Uiso 1 1 d R
N3 N 0.59563(14) -0.0827(3) 0.47448(16) 0.0266(6) Uani 1 1 d .
N4 N 0.85987(14) 0.3527(3) 0.86499(16) 0.0236(6) Uani 1 1 d .
H4A H 0.8848 0.4244 0.8827 0.028 Uiso 1 1 calc R
H4B H 0.8836 0.2797 0.8796 0.028 Uiso 1 1 calc R
C1 C 0.67596(15) 0.3771(3) 0.52931(18) 0.0210(6) Uani 1 1 d .
C2 C 0.72432(14) 0.3722(3) 0.61797(18) 0.0176(6) Uani 1 1 d .
C3 C 0.74444(14) 0.4875(3) 0.66389(18) 0.0188(6) Uani 1 1 d .
C4 C 0.71860(16) 0.6229(3) 0.62894(19) 0.0203(6) Uani 1 1 d .
C5 C 0.79020(15) 0.4805(3) 0.74471(18) 0.0203(6) Uani 1 1 d .
H5 H 0.8040 0.5582 0.7743 0.024 Uiso 1 1 calc R
C6 C 0.81562(15) 0.3578(3) 0.78178(19) 0.0193(6) Uani 1 1 d .
C7 C 0.79544(16) 0.2427(3) 0.73709(19) 0.0206(6) Uani 1 1 d .
H7 H 0.8115 0.1602 0.7614 0.025 Uiso 1 1 calc R
C8 C 0.75104(15) 0.2499(3) 0.65564(18) 0.0170(6) Uani 1 1 d .
C9 C 0.73215(14) 0.1229(3) 0.60888(18) 0.0181(6) Uani 1 1 d .
C10 C 0.5820(2) 0.0467(4) 0.4631(2) 0.0424(11) Uani 1 1 d .
H10 H 0.6079 0.1047 0.5050 0.051 Uiso 1 1 calc R
C11 C 0.5309(2) 0.0994(4) 0.3917(2) 0.0425(10) Uani 1 1 d .
H11 H 0.5237 0.1909 0.3865 0.051 Uiso 1 1 calc R
C12 C 0.49087(16) 0.0167(3) 0.3284(2) 0.0268(7) Uani 1 1 d .
C13 C 0.43555(15) 0.0699(3) 0.25160(19) 0.0250(7) Uani 1 1 d .
C14 C 0.38751(17) -0.0114(4) 0.1937(2) 0.0311(8) Uani 1 1 d .
H14 H 0.3893 -0.1029 0.2018 0.037 Uiso 1 1 calc R
C15 C 0.33633(16) 0.0441(3) 0.1229(2) 0.0279(7) Uani 1 1 d .
H15 H 0.3045 -0.0126 0.0849 0.034 Uiso 1 1 calc R
C16 C 0.37742(18) 0.2534(3) 0.1625(2) 0.0307(8) Uani 1 1 d .
H16 H 0.3746 0.3442 0.1522 0.037 Uiso 1 1 calc R
C17 C 0.42997(17) 0.2067(4) 0.2349(2) 0.0338(8) Uani 1 1 d .
H17 H 0.4611 0.2656 0.2720 0.041 Uiso 1 1 calc R
C18 C 0.5063(2) -0.1182(4) 0.3404(2) 0.0401(10) Uani 1 1 d .
H18 H 0.4817 -0.1783 0.2993 0.048 Uiso 1 1 calc R
C19 C 0.5581(2) -0.1635(4) 0.4133(2) 0.0397(10) Uani 1 1 d .
H19 H 0.5672 -0.2542 0.4199 0.048 Uiso 1 1 calc R
O9 O 0.9490(2) 0.1316(7) 0.9390(4) 0.187(4) Uani 1 1 d GU
H9A H 0.9656 0.2022 0.9395 0.280 Uiso 1 1 d G
H9B H 0.9459 0.0803 0.9069 0.280 Uiso 1 1 d G
O8 O 0.5202(3) 0.4732(7) 0.3617(3) 0.232(6) Uani 1 1 d GU
H8A H 0.5039 0.5501 0.3515 0.348 Uiso 1 1 d G
H8B H 0.5363 0.4507 0.4077 0.348 Uiso 1 1 d G
O10 O 0.5535(2) 0.0810(6) 0.5725(4) 0.247(6) Uani 1 1 d GU
H10A H 0.5214 0.1252 0.5553 0.370 Uiso 1 1 d G
H10B H 0.5739 0.1240 0.5638 0.370 Uiso 1 1 d G
O11 O 0.57105(18) 0.3331(6) 0.5623(3) 0.220(5) Uani 1 1 d GU
O12 O 0.8635(3) 0.8375(6) 0.7795(5) 0.280(7) Uani 1 1 d GU
H12A H 0.8896 0.7747 0.7968 0.420 Uiso 1 1 d G
H12B H 0.8315 0.7996 0.7669 0.420 Uiso 1 1 d G

loop_
_atom_site_aniso_label
_atom_site_aniso_U_11
_atom_site_aniso_U_22
_atom_site_aniso_U_33
_atom_site_aniso_U_23
_atom_site_aniso_U_13
_atom_site_aniso_U_12
Ni1 0.0204(3) 0.0148(3) 0.0096(3) -0.00149(18) 0.0076(2) -0.00322(19)
Ni2 0.0260(3) 0.0111(2) 0.0124(2) 0.00134(13) 0.0091(2) 0.00146(14)
O1 0.0399(14) 0.0154(10) 0.0206(12) -0.0035(8) 0.0217(11) -0.0057(9)
O2 0.0312(12) 0.0227(11) 0.0139(11) 0.0039(8) 0.0127(10) 0.0063(9)
O3 0.0316(13) 0.0131(10) 0.0189(12) 0.0017(8) 0.0102(11) 0.0011(9)
O4 0.0355(14) 0.0155(11) 0.0185(12) -0.0001(9) 0.0091(11) 0.0020(9)
O5 0.0417(14) 0.0133(10) 0.0216(12) -0.0005(8) 0.0215(11) -0.0049(9)
O6 0.0234(13) 0.0356(14) 0.0297(15) -0.0028(10) 0.0111(12) -0.0045(10)
O13 0.138(5) 0.060(3) 0.081(3) 0.015(2) 0.081(3) 0.019(3)
N1 0.0202(13) 0.0242(13) 0.0125(12) 0.0032(10) 0.0074(11) 0.0056(10)
O7 0.062(2) 0.0438(17) 0.0435(18) 0.0071(13) 0.0414(18) 0.0122(14)
N3 0.0286(15) 0.0227(14) 0.0144(13) 0.0041(10) 0.0082(12) 0.0047(11)
N4 0.0254(14) 0.0210(13) 0.0151(13) 0.0007(10) 0.0094(12) 0.0031(10)
C1 0.0258(16) 0.0123(13) 0.0170(15) -0.0014(11) 0.0108(14) 0.0009(11)
C2 0.0228(15) 0.0139(13) 0.0166(14) -0.0010(11) 0.0131(13) -0.0003(11)
C3 0.0257(15) 0.0135(13) 0.0150(14) 0.0011(11) 0.0125(13) 0.0028(11)
C4 0.0299(16) 0.0137(13) 0.0165(15) -0.0004(11) 0.0150(14) 0.0023(12)
C5 0.0270(16) 0.0147(13) 0.0171(15) -0.0017(11) 0.0137(14) -0.0004(11)
C6 0.0232(15) 0.0185(14) 0.0152(15) 0.0002(11) 0.0122(13) 0.0011(11)
C7 0.0279(16) 0.0151(14) 0.0178(15) 0.0028(11) 0.0146(14) 0.0036(11)
C8 0.0240(15) 0.0127(13) 0.0153(15) 0.0005(10) 0.0134(13) -0.0001(10)
C9 0.0228(15) 0.0121(13) 0.0151(14) -0.0003(10) 0.0106(13) -0.0003(11)
C10 0.037(2) 0.0234(17) 0.0223(19) 0.0027(14) 0.0008(17) 0.0030(15)
C11 0.039(2) 0.0233(18) 0.0248(19) 0.0057(14) 0.0036(17) 0.0054(15)
C12 0.0231(16) 0.0282(17) 0.0163(16) 0.0053(13) 0.0076(14) 0.0046(13)
C13 0.0219(15) 0.0285(17) 0.0151(15) 0.0046(12) 0.0081(13) 0.0047(13)
C14 0.0296(18) 0.0208(16) 0.0238(18) 0.0038(13) 0.0095(15) 0.0044(13)
C15 0.0250(17) 0.0214(16) 0.0194(16) -0.0006(12) 0.0069(14) 0.0019(13)
C16 0.0300(18) 0.0238(17) 0.0184(17) 0.0043(12) 0.0074(15) 0.0006(13)
C17 0.0286(18) 0.0275(18) 0.0179(17) 0.0024(14) 0.0035(15) -0.0023(14)
C18 0.039(2) 0.0280(18) 0.0200(18) -0.0015(15) 0.0053(17) 0.0044(16)
C19 0.043(2) 0.0217(17) 0.0226(19) 0.0024(13) 0.0083(18) 0.0077(15)
O9 0.130(6) 0.145(6) 0.176(8) 0.021(5) 0.055(6) 0.087(5)
O8 0.140(6) 0.113(5) 0.145(7) 0.025(5) -0.034(5) 0.035(5)
O10 0.224(10) 0.305(13) 0.288(12) 0.087(10) 0.202(10) 0.115(9)
O11 0.150(7) 0.412(15) 0.141(7) 0.015(8) 0.114(7) 0.025(8)
O12 0.111(7) 0.271(12) 0.293(14) -0.061(10) 0.063(8) -0.091(7)

loop_
_atom_type_symbol
_atom_type_description
_atom_type_scat_dispersion_real
_atom_type_scat_dispersion_imag
_atom_type_scat_source
C C 0.0033 0.0016 'International Tables Vol C Tables 4.2.6.8 and 6.1.1.4'
H H 0.0000 0.0000 'International Tables Vol C Tables 4.2.6.8 and 6.1.1.4'
N N 0.0061 0.0033 'International Tables Vol C Tables 4.2.6.8 and 6.1.1.4'
O O 0.0106 0.0060 'International Tables Vol C Tables 4.2.6.8 and 6.1.1.4'
Ni Ni 0.3393 1.1124 'International Tables Vol C Tables 4.2.6.8 and 6.1.1.4'

loop_
_geom_angle_atom_site_label_1
_geom_angle_atom_site_label_2
_geom_angle_atom_site_label_3
_geom_angle
_geom_angle_site_symmetry_1
_geom_angle_site_symmetry_3
O1 Ni1 O1 180.000(1) . 7_656
O1 Ni1 N1 86.52(10) . 2_655
O1 Ni1 N1 93.48(10) 7_656 2_655
O1 Ni1 N1 93.48(10) . 8_556
O1 Ni1 N1 86.52(10) 7_656 8_556
N1 Ni1 N1 180.000(1) 2_655 8_556
O1 Ni1 O2 91.47(9) . .
O1 Ni1 O2 88.53(9) 7_656 .
N1 Ni1 O2 88.87(10) 2_655 .
N1 Ni1 O2 91.13(10) 8_556 .
O1 Ni1 O2 88.53(9) . 7_656
O1 Ni1 O2 91.47(9) 7_656 7_656
N1 Ni1 O2 91.13(10) 2_655 7_656
N1 Ni1 O2 88.87(10) 8_556 7_656
O2 Ni1 O2 180.00(14) . 7_656
O5 Ni2 N3 97.85(11) . .
O5 Ni2 O7 92.11(12) . .
N3 Ni2 O7 87.93(13) . .
O5 Ni2 O3 98.18(10) . 1_545
N3 Ni2 O3 163.73(10) . 1_545
O7 Ni2 O3 88.71(12) . 1_545
O5 Ni2 O4 160.49(10) . 1_545
N3 Ni2 O4 101.65(11) . 1_545
O7 Ni2 O4 88.36(12) . 1_545
O3 Ni2 O4 62.33(10) 1_545 1_545
O5 Ni2 N4 87.50(10) . 4_646
N3 Ni2 N4 92.51(12) . 4_646
O7 Ni2 N4 179.45(13) . 4_646
O3 Ni2 N4 90.96(11) 1_545 4_646
O4 Ni2 N4 91.88(11) 1_545 4_646
O5 Ni2 C4 129.35(11) . 1_545
N3 Ni2 C4 132.78(11) . 1_545
O7 Ni2 C4 88.70(11) . 1_545
O3 Ni2 C4 31.18(10) 1_545 1_545
O4 Ni2 C4 31.15(11) 1_545 1_545
N4 Ni2 C4 91.24(11) 4_646 1_545
C9 O1 Ni1 137.0(2) . .
C1 O2 Ni1 116.37(19) . .
C4 O3 Ni2 90.04(19) . 1_565
C4 O4 Ni2 88.03(19) . 1_565
C9 O5 Ni2 132.1(2) . .
C15 N1 C16 116.9(3) . .
C15 N1 Ni1 120.7(2) . 2_655
C16 N1 Ni1 122.3(2) . 2_655
Ni2 O7 H7A 109.3 . .
Ni2 O7 H7B 109.6 . .
H7A O7 H7B 104.5 . .
C10 N3 C19 117.2(3) . .
C10 N3 Ni2 121.2(2) . .
C19 N3 Ni2 121.2(2) . .
C6 N4 Ni2 115.9(2) . 4_656
C6 N4 H4A 108.3 . .
Ni2 N4 H4A 108.3 4_656 .
C6 N4 H4B 108.3 . .
Ni2 N4 H4B 108.3 4_656 .
H4A N4 H4B 107.4 . .
O6 C1 O2 125.2(3) . .
O6 C1 C2 118.1(3) . .
O2 C1 C2 116.6(3) . .
C8 C2 C3 118.3(3) . .
C8 C2 C1 119.6(3) . .
C3 C2 C1 122.1(3) . .
C5 C3 C2 120.8(3) . .
C5 C3 C4 117.0(3) . .
C2 C3 C4 122.2(3) . .
O4 C4 O3 119.6(3) . .
O4 C4 C3 121.1(3) . .
O3 C4 C3 119.3(3) . .
O4 C4 Ni2 60.81(16) . 1_565
O3 C4 Ni2 58.78(16) . 1_565
C3 C4 Ni2 176.6(2) . 1_565
C3 C5 C6 120.5(3) . .
C3 C5 H5 119.8 . .
C6 C5 H5 119.8 . .
C7 C6 C5 119.3(3) . .
C7 C6 N4 121.4(3) . .
C5 C6 N4 119.3(3) . .
C6 C7 C8 120.3(3) . .
C6 C7 H7 119.8 . .
C8 C7 H7 119.8 . .
C7 C8 C2 120.7(3) . .
C7 C8 C9 118.8(3) . .
C2 C8 C9 120.5(3) . .
O1 C9 O5 124.5(3) . .
O1 C9 C8 119.8(3) . .
O5 C9 C8 115.7(3) . .
N3 C10 C11 123.1(4) . .
N3 C10 H10 118.5 . .
C11 C10 H10 118.5 . .
C12 C11 C10 120.4(4) . .
C12 C11 H11 119.8 . .
C10 C11 H11 119.8 . .
C11 C12 C18 116.1(3) . .
C11 C12 C13 121.6(3) . .
C18 C12 C13 122.3(3) . .
C14 C13 C17 117.0(3) . .
C14 C13 C12 122.3(3) . .
C17 C13 C12 120.8(3) . .
C13 C14 C15 119.8(3) . .
C13 C14 H14 120.1 . .
C15 C14 H14 120.1 . .
N1 C15 C14 123.5(3) . .
N1 C15 H15 118.3 . .
C14 C15 H15 118.3 . .
N1 C16 C17 123.4(3) . .
N1 C16 H16 118.3 . .
C17 C16 H16 118.3 . .
C16 C17 C13 119.4(3) . .
C16 C17 H17 120.3 . .
C13 C17 H17 120.3 . .
C19 C18 C12 120.3(4) . .
C19 C18 H18 119.8 . .
C12 C18 H18 119.8 . .
N3 C19 C18 122.9(3) . .
N3 C19 H19 118.5 . .
C18 C19 H19 118.5 . .
H9A O9 H9B 104.5 . .
H8A O8 H8B 109.5 . .
H10A O10 H10B 109.4 . .
H12A O12 H12B 104.5 . .

loop_
_geom_bond_atom_site_label_1
_geom_bond_atom_site_label_2
_geom_bond_distance
_geom_bond_site_symmetry_2
Ni1 O1 2.081(2) .
Ni1 O1 2.081(2) 7_656
Ni1 N1 2.104(3) 2_655
Ni1 N1 2.104(3) 8_556
Ni1 O2 2.107(2) .
Ni1 O2 2.107(2) 7_656
Ni2 O5 2.030(2) .
Ni2 N3 2.072(3) .
Ni2 O7 2.073(3) .
Ni2 O3 2.092(2) 1_545
Ni2 O4 2.137(2) 1_545
Ni2 N4 2.143(3) 4_646
Ni2 C4 2.446(3) 1_545
O1 C9 1.254(4) .
O2 C1 1.277(4) .
O3 C4 1.267(4) .
O3 Ni2 2.092(2) 1_565
O4 C4 1.266(4) .
O4 Ni2 2.137(2) 1_565
O5 C9 1.259(4) .
O6 C1 1.240(4) .
N1 C15 1.336(4) .
N1 C16 1.339(5) .
N1 Ni1 2.104(3) 2_655
O7 H7A 0.8503 .
O7 H7B 0.8504 .
N3 C10 1.329(5) .
N3 C19 1.333(5) .
N4 C6 1.427(4) .
N4 Ni2 2.143(3) 4_656
N4 H4A 0.9000 .
N4 H4B 0.9000 .
C1 C2 1.521(4) .
C2 C8 1.400(4) .
C2 C3 1.402(4) .
C3 C5 1.390(4) .
C3 C4 1.498(4) .
C4 Ni2 2.446(3) 1_565
C5 C6 1.394(4) .
C5 H5 0.9300 .
C6 C7 1.388(4) .
C7 C8 1.398(5) .
C7 H7 0.9300 .
C8 C9 1.512(4) .
C10 C11 1.390(5) .
C10 H10 0.9300 .
C11 C12 1.379(5) .
C11 H11 0.9300 .
C12 C18 1.392(5) .
C12 C13 1.484(5) .
C13 C14 1.381(5) .
C13 C17 1.403(5) .
C14 C15 1.394(5) .
C14 H14 0.9300 .
C15 H15 0.9300 .
C16 C17 1.391(5) .
C16 H16 0.9300 .
C17 H17 0.9300 .
C18 C19 1.385(5) .
C18 H18 0.9300 .
C19 H19 0.9300 .
O9 H9A 0.8500 .
O9 H9B 0.8500 .
O8 H8A 0.8499 .
O8 H8B 0.8497 .
O10 H10A 0.8502 .
O10 H10B 0.8501 .
O12 H12A 0.8500 .
O12 H12B 0.8501 .

loop_
_geom_torsion_atom_site_label_1
_geom_torsion_atom_site_label_2
_geom_torsion_atom_site_label_3
_geom_torsion_atom_site_label_4
_geom_torsion
_geom_torsion_site_symmetry_1
_geom_torsion_site_symmetry_4
O1 Ni1 O1 C9 108(100) 7_656 .
N1 Ni1 O1 C9 -136.9(3) 2_655 .
N1 Ni1 O1 C9 43.1(3) 8_556 .
O2 Ni1 O1 C9 -48.1(3) . .
O2 Ni1 O1 C9 131.9(3) 7_656 .
O1 Ni1 O2 C1 7.7(2) . .
O1 Ni1 O2 C1 -172.3(2) 7_656 .
N1 Ni1 O2 C1 94.2(2) 2_655 .
N1 Ni1 O2 C1 -85.8(2) 8_556 .
O2 Ni1 O2 C1 -37(100) 7_656 .
N3 Ni2 O5 C9 -60.3(3) . .
O7 Ni2 O5 C9 27.9(3) . .
O3 Ni2 O5 C9 116.9(3) 1_545 .
O4 Ni2 O5 C9 118.9(4) 1_545 .
N4 Ni2 O5 C9 -152.5(3) 4_646 .
C4 Ni2 O5 C9 117.9(3) 1_545 .
O5 Ni2 N3 C10 -6.5(4) . .
O7 Ni2 N3 C10 -98.3(4) . .
O3 Ni2 N3 C10 -176.5(4) 1_545 .
O4 Ni2 N3 C10 173.8(3) 1_545 .
N4 Ni2 N3 C10 81.3(4) 4_646 .
C4 Ni2 N3 C10 175.4(3) 1_545 .
O5 Ni2 N3 C19 165.9(3) . .
O7 Ni2 N3 C19 74.0(3) . .
O3 Ni2 N3 C19 -4.2(6) 1_545 .
O4 Ni2 N3 C19 -13.9(4) 1_545 .
N4 Ni2 N3 C19 -106.3(3) 4_646 .
C4 Ni2 N3 C19 -12.3(4) 1_545 .
Ni1 O2 C1 O6 -111.0(3) . .
Ni1 O2 C1 C2 68.3(3) . .
O6 C1 C2 C8 86.7(4) . .
O2 C1 C2 C8 -92.6(4) . .
O6 C1 C2 C3 -94.8(4) . .
O2 C1 C2 C3 85.9(4) . .
C8 C2 C3 C5 0.6(5) . .
C1 C2 C3 C5 -177.8(3) . .
C8 C2 C3 C4 -180.0(3) . .
C1 C2 C3 C4 1.5(5) . .
Ni2 O4 C4 O3 -1.4(3) 1_565 .
Ni2 O4 C4 C3 176.7(3) 1_565 .
Ni2 O3 C4 O4 1.4(3) 1_565 .
Ni2 O3 C4 C3 -176.7(3) 1_565 .
C5 C3 C4 O4 -155.4(3) . .
C2 C3 C4 O4 25.2(5) . .
C5 C3 C4 O3 22.7(5) . .
C2 C3 C4 O3 -156.7(3) . .
C5 C3 C4 Ni2 -33(4) . 1_565
C2 C3 C4 Ni2 148(4) . 1_565
C2 C3 C5 C6 -2.0(5) . .
C4 C3 C5 C6 178.6(3) . .
C3 C5 C6 C7 1.0(5) . .
C3 C5 C6 N4 -176.3(3) . .
Ni2 N4 C6 C7 -94.4(3) 4_656 .
Ni2 N4 C6 C5 82.8(3) 4_656 .
C5 C6 C7 C8 1.4(5) . .
N4 C6 C7 C8 178.6(3) . .
C6 C7 C8 C2 -2.7(5) . .
C6 C7 C8 C9 177.5(3) . .
C3 C2 C8 C7 1.7(5) . .
C1 C2 C8 C7 -179.8(3) . .
C3 C2 C8 C9 -178.6(3) . .
C1 C2 C8 C9 0.0(5) . .
Ni1 O1 C9 O5 178.2(2) . .
Ni1 O1 C9 C8 -0.5(5) . .
Ni2 O5 C9 O1 -8.4(5) . .
Ni2 O5 C9 C8 170.4(2) . .
C7 C8 C9 O1 -130.5(3) . .
C2 C8 C9 O1 49.8(4) . .
C7 C8 C9 O5 50.7(4) . .
C2 C8 C9 O5 -129.0(3) . .
C19 N3 C10 C11 0.7(7) . .
Ni2 N3 C10 C11 173.4(4) . .
N3 C10 C11 C12 0.9(8) . .
C10 C11 C12 C18 -2.2(7) . .
C10 C11 C12 C13 179.3(4) . .
C11 C12 C13 C14 -164.1(4) . .
C18 C12 C13 C14 17.5(6) . .
C11 C12 C13 C17 15.7(6) . .
C18 C12 C13 C17 -162.6(4) . .
C17 C13 C14 C15 -0.6(6) . .
C12 C13 C14 C15 179.3(4) . .
C16 N1 C15 C14 0.4(6) . .
Ni1 N1 C15 C14 -177.5(3) 2_655 .
C13 C14 C15 N1 0.3(6) . .
C15 N1 C16 C17 -0.9(6) . .
Ni1 N1 C16 C17 177.0(3) 2_655 .
N1 C16 C17 C13 0.6(7) . .
C14 C13 C17 C16 0.1(6) . .
C12 C13 C17 C16 -179.8(4) . .
C11 C12 C18 C19 2.1(7) . .
C13 C12 C18 C19 -179.5(4) . .
C10 N3 C19 C18 -0.8(7) . .
Ni2 N3 C19 C18 -173.5(4) . .
C12 C18 C19 N3 -0.6(8) . .
